data_1512595
loop_
_publ_author_name
'Chowdhury, Sushobhan'
'Chanda, Tanmoy'
'Koley, Suvajit'
'Ramulu, B. Janaki'
'Jones, Raymond C. F.'
'Singh, Maya Shankar'

_publ_section_title
;
 Palladium Catalyzed Oxidative Coupling of \a-Enolic Dithioesters: A New
 Entry to 3,4,5-Trisubstituted 1,2-Dithiolesviaa Double Activation
 Strategy
;
_journal_issue 20
_journal_name_full 'Organic Letters'
_journal_page_first 5386
_journal_paper_doi 10.1021/ol402728y
_journal_volume 15
_journal_year 2013
_chemical_formula_moiety 'C19 H14 O2 S3'
_chemical_formula_sum 'C19 H14 O2 S3'
_chemical_formula_weight 370.51
_chemical_name_systematic
;
?
;
_space_group_IT_number 2
_space_group_name_Hall '-P 1'
_symmetry_cell_setting triclinic
_symmetry_space_group_name_Hall '-P 1'
_symmetry_space_group_name_H-M 'P -1'
_atom_sites_solution_hydrogens geom
_atom_sites_solution_primary direct
_atom_sites_solution_secondary difmap
_audit_creation_method SHELXL-97
_cell_angle_alpha 61.296(11)
_cell_angle_beta 87.362(9)
_cell_angle_gamma 74.901(9)
_cell_formula_units_Z 2
_cell_length_a 7.9941(9)
_cell_length_b 11.2961(11)
_cell_length_c 11.4612(14)
_cell_measurement_temperature 293(2)
_cell_volume 872.6(2)
_computing_structure_refinement 'SHELXL-97 (Sheldrick, 1997)'
_diffrn_ambient_temperature 293(2)
_diffrn_detector_area_resol_mean 16.0938
_diffrn_measured_fraction_theta_full 0.998
_diffrn_measured_fraction_theta_max 0.854
_diffrn_measurement_device_type 'Xcalibur, Eos'
_diffrn_measurement_method '\w scans'
_diffrn_radiation_monochromator graphite
_diffrn_radiation_source 'fine-focus sealed tube'
_diffrn_radiation_type MoK\a
_diffrn_radiation_wavelength 0.71073
_diffrn_reflns_av_R_equivalents 0.0196
_diffrn_reflns_av_sigmaI/netI 0.0450
_diffrn_reflns_limit_h_max 9
_diffrn_reflns_limit_h_min -10
_diffrn_reflns_limit_k_max 15
_diffrn_reflns_limit_k_min -14
_diffrn_reflns_limit_l_max 9
_diffrn_reflns_limit_l_min -15
_diffrn_reflns_number 6481
_diffrn_reflns_theta_full 25.00
_diffrn_reflns_theta_max 28.90
_diffrn_reflns_theta_min 3.49
_diffrn_standards_decay_% 0
_diffrn_standards_interval_time 0
_diffrn_standards_number 6481
_exptl_absorpt_coefficient_mu 0.433
_exptl_absorpt_correction_T_max 0.991
_exptl_absorpt_correction_T_min 0.883
_exptl_absorpt_correction_type multi-scan
_exptl_absorpt_process_details
;
CrysAlisPro, Agilent Technologies,
Version 1.171.34.49 (release 20-01-2011 CrysAlis171 .NET)
(compiled Jan 20 2011,15:58:25)
Empirical absorption correction using spherical harmonics,
implemented in SCALE3 ABSPACK scaling algorithm.
;
_exptl_crystal_colour yellow
_exptl_crystal_density_diffrn 1.410
_exptl_crystal_density_method 'not measured'
_exptl_crystal_description rectangualar
_exptl_crystal_F_000 384.0
_exptl_crystal_size_max 0.4
_exptl_crystal_size_mid 0.4
_exptl_crystal_size_min 0.3
_refine_diff_density_max 0.194
_refine_diff_density_min -0.322
_refine_diff_density_rms 0.049
_refine_ls_extinction_method none
_refine_ls_goodness_of_fit_ref 0.895
_refine_ls_hydrogen_treatment mixed
_refine_ls_matrix_type full
_refine_ls_number_parameters 221
_refine_ls_number_reflns 3928
_refine_ls_number_restraints 0
_refine_ls_restrained_S_all 0.895
_refine_ls_R_factor_all 0.0799
_refine_ls_R_factor_gt 0.0459
_refine_ls_shift/su_max 0.024
_refine_ls_shift/su_mean 0.03
_refine_ls_structure_factor_coef Fsqd
_refine_ls_weighting_details 'calc w=1/[\s^2^(Fo^2^)+(0.0673P)^2^+0.3066P] where P=(Fo^2^+2Fc^2^)/3'
_refine_ls_weighting_scheme calc
_refine_ls_wR_factor_gt 0.1106
_refine_ls_wR_factor_ref 0.1384
_reflns_number_gt 2581
_reflns_number_total 3928
_reflns_threshold_expression >2sigma(I)
_cod_data_source_file ol402728y_si_001.cif
_cod_data_source_block sr-253
_cod_database_code 1512595

loop_
_symmetry_equiv_pos_as_xyz
'x, y, z'
'-x, -y, -z'

loop_
_atom_site_label
_atom_site_type_symbol
_atom_site_fract_x
_atom_site_fract_y
_atom_site_fract_z
_atom_site_U_iso_or_equiv
_atom_site_adp_type
_atom_site_occupancy
_atom_site_symmetry_multiplicity
_atom_site_calc_flag
_atom_site_refinement_flags
S1 S 0.22693(9) 0.52513(7) 0.05391(6) 0.0557(2) Uani 1 1 d .
S2 S 0.40079(10) 0.32200(8) 0.13842(7) 0.0592(2) Uani 1 1 d .
S3 S 0.53871(13) 0.16746(8) -0.01486(9) 0.0841(3) Uani 1 1 d .
O1 O 0.0304(2) 0.7439(2) -0.05726(18) 0.0639(5) Uani 1 1 d .
C3CA C 0.2244(3) 0.5475(3) -0.1075(2) 0.0443(5) Uani 1 1 d .
C8 C 0.3323(3) 0.4335(3) -0.1210(2) 0.0456(6) Uani 1 1 d .
C1AA C 0.0147(3) 0.7685(3) -0.1760(3) 0.0506(6) Uani 1 1 d .
O2 O 0.4605(3) 0.5043(2) -0.3237(2) 0.0815(7) Uani 1 1 d .
C7 C 0.3547(3) 0.4468(3) -0.2582(2) 0.0493(6) Uani 1 1 d .
C4AA C 0.1189(3) 0.6690(3) -0.2089(3) 0.0492(6) Uani 1 1 d .
C5AA C 0.4198(3) 0.3167(3) -0.0089(2) 0.0501(6) Uani 1 1 d .
C1 C 0.2441(3) 0.3902(2) -0.3069(2) 0.0453(6) Uani 1 1 d .
C2 C 0.1162(3) 0.3339(3) -0.2323(2) 0.0513(6) Uani 1 1 d .
H2 H 0.1003 0.3300 -0.1498 0.062 Uiso 1 1 calc R
C8AA C -0.1124(3) 0.8987(3) -0.2751(3) 0.0512(6) Uani 1 1 d .
C6 C 0.2672(3) 0.3953(3) -0.4303(2) 0.0558(7) Uani 1 1 d .
H6 H 0.3521 0.4336 -0.4815 0.067 Uiso 1 1 calc R
C5 C 0.1635(4) 0.3433(3) -0.4760(3) 0.0684(8) Uani 1 1 d .
H5 H 0.1798 0.3456 -0.5579 0.082 Uiso 1 1 calc R
C3 C 0.0120(4) 0.2835(3) -0.2806(3) 0.0628(7) Uani 1 1 d .
H3 H -0.0746 0.2466 -0.2308 0.075 Uiso 1 1 calc R
C2BA C -0.1966(4) 0.9980(3) -0.2385(3) 0.0684(8) Uani 1 1 d .
H2BA H -0.1717 0.9833 -0.1533 0.082 Uiso 1 1 calc R
C4 C 0.0366(4) 0.2880(3) -0.4021(3) 0.0689(8) Uani 1 1 d .
H4 H -0.0329 0.2536 -0.4342 0.083 Uiso 1 1 calc R
C4BA C -0.1542(4) 0.9245(3) -0.4016(3) 0.0680(8) Uani 1 1 d .
H4BA H -0.0991 0.8590 -0.4280 0.082 Uiso 1 1 calc R
C5BA C -0.3573(4) 1.1427(3) -0.4532(4) 0.0770(9) Uani 1 1 d .
H5BA H -0.4390 1.2243 -0.5128 0.092 Uiso 1 1 calc R
C7BA C -0.3174(4) 1.1190(3) -0.3282(4) 0.0809(10) Uani 1 1 d .
H7BA H -0.3724 1.1852 -0.3028 0.097 Uiso 1 1 calc R
C8BA C -0.2753(4) 1.0446(4) -0.4903(3) 0.0801(10) Uani 1 1 d .
H8BA H -0.3016 1.0593 -0.5752 0.096 Uiso 1 1 calc R
C9BA C 0.6565(5) 0.0564(3) 0.1458(4) 0.0921(11) Uani 1 1 d .
H9B1 H 0.7258 -0.0291 0.1500 0.138 Uiso 1 1 calc R
H9B2 H 0.5762 0.0353 0.2131 0.138 Uiso 1 1 calc R
H9B3 H 0.7308 0.1031 0.1608 0.138 Uiso 1 1 calc R
H1 H 0.118(3) 0.679(3) -0.289(3) 0.056(8) Uiso 1 1 d .

loop_
_atom_site_aniso_label
_atom_site_aniso_U_11
_atom_site_aniso_U_22
_atom_site_aniso_U_33
_atom_site_aniso_U_23
_atom_site_aniso_U_13
_atom_site_aniso_U_12
S1 0.0682(4) 0.0684(4) 0.0425(4) -0.0310(3) 0.0180(3) -0.0310(4)
S2 0.0678(5) 0.0682(4) 0.0413(4) -0.0212(3) 0.0050(3) -0.0288(4)
S3 0.1084(7) 0.0605(5) 0.0642(5) -0.0270(4) -0.0085(5) 0.0033(4)
O1 0.0791(13) 0.0720(12) 0.0477(11) -0.0348(10) 0.0198(10) -0.0223(10)
C3CA 0.0470(13) 0.0534(14) 0.0415(13) -0.0245(12) 0.0138(10) -0.0263(11)
C8 0.0493(13) 0.0540(14) 0.0377(13) -0.0208(11) 0.0115(10) -0.0246(11)
C1AA 0.0562(15) 0.0561(15) 0.0502(15) -0.0289(13) 0.0202(12) -0.0284(12)
O2 0.1017(17) 0.1036(16) 0.0661(14) -0.0486(13) 0.0471(12) -0.0617(14)
C7 0.0546(14) 0.0472(13) 0.0436(14) -0.0213(12) 0.0164(11) -0.0135(11)
C4AA 0.0569(15) 0.0578(15) 0.0414(14) -0.0270(13) 0.0161(12) -0.0247(12)
C5AA 0.0544(14) 0.0561(14) 0.0441(14) -0.0223(12) 0.0096(11) -0.0267(12)
C1 0.0473(13) 0.0458(13) 0.0351(12) -0.0183(11) 0.0059(10) -0.0041(10)
C2 0.0558(15) 0.0605(15) 0.0381(13) -0.0260(12) 0.0108(11) -0.0136(12)
C8AA 0.0512(14) 0.0557(15) 0.0552(16) -0.0298(13) 0.0203(12) -0.0247(12)
C6 0.0584(16) 0.0630(16) 0.0398(14) -0.0249(13) 0.0132(11) -0.0085(13)
C5 0.0747(19) 0.088(2) 0.0503(17) -0.0452(16) 0.0065(14) -0.0115(17)
C3 0.0594(16) 0.0772(19) 0.0589(18) -0.0368(16) 0.0092(13) -0.0228(14)
C2BA 0.0700(19) 0.0739(19) 0.075(2) -0.0481(18) 0.0159(16) -0.0171(16)
C4 0.0691(19) 0.085(2) 0.0669(19) -0.0488(18) 0.0015(15) -0.0179(16)
C4BA 0.081(2) 0.0634(18) 0.0581(18) -0.0328(16) 0.0131(15) -0.0113(15)
C5BA 0.0641(19) 0.0671(19) 0.081(2) -0.0261(18) 0.0092(17) -0.0084(15)
C7BA 0.072(2) 0.071(2) 0.104(3) -0.052(2) 0.0109(19) -0.0059(16)
C8BA 0.083(2) 0.083(2) 0.061(2) -0.0321(18) 0.0051(16) -0.0080(19)
C9BA 0.090(2) 0.069(2) 0.091(3) -0.0220(19) -0.023(2) -0.0099(18)

loop_
_atom_type_symbol
_atom_type_description
_atom_type_scat_dispersion_real
_atom_type_scat_dispersion_imag
_atom_type_scat_source
C C 0.0033 0.0016 'International Tables Vol C Tables 4.2.6.8 and 6.1.1.4'
H H 0.0000 0.0000 'International Tables Vol C Tables 4.2.6.8 and 6.1.1.4'
O O 0.0106 0.0060 'International Tables Vol C Tables 4.2.6.8 and 6.1.1.4'
S S 0.1246 0.1234 'International Tables Vol C Tables 4.2.6.8 and 6.1.1.4'

loop_
_geom_angle_atom_site_label_1
_geom_angle_atom_site_label_2
_geom_angle_atom_site_label_3
_geom_angle
C3CA S1 S2 94.05(9)
C5AA S2 S1 95.24(9)
C5AA S3 C9BA 104.75(16)
C4AA C3CA C8 125.8(2)
C4AA C3CA S1 118.97(19)
C8 C3CA S1 115.24(18)
C5AA C8 C3CA 118.4(2)
C5AA C8 C7 121.6(2)
C3CA C8 C7 119.9(2)
O1 C1AA C4AA 117.8(2)
O1 C1AA C8AA 119.4(2)
C4AA C1AA C8AA 122.8(2)
O2 C7 C1 122.9(2)
O2 C7 C8 118.8(2)
C1 C7 C8 118.3(2)
C3CA C4AA C1AA 118.0(2)
C3CA C4AA H1 118.0(17)
C1AA C4AA H1 123.9(17)
C8 C5AA S2 117.0(2)
C8 C5AA S3 121.2(2)
S2 C5AA S3 121.82(15)
C2 C1 C6 119.5(2)
C2 C1 C7 120.9(2)
C6 C1 C7 119.6(2)
C1 C2 C3 120.0(2)
C1 C2 H2 120.0
C3 C2 H2 120.0
C4BA C8AA C2BA 117.9(3)
C4BA C8AA C1AA 122.9(2)
C2BA C8AA C1AA 119.2(3)
C5 C6 C1 119.6(3)
C5 C6 H6 120.2
C1 C6 H6 120.2
C4 C5 C6 120.7(3)
C4 C5 H5 119.6
C6 C5 H5 119.6
C4 C3 C2 120.0(3)
C4 C3 H3 120.0
C2 C3 H3 120.0
C8AA C2BA C7BA 120.2(3)
C8AA C2BA H2BA 119.9
C7BA C2BA H2BA 119.9
C5 C4 C3 120.1(3)
C5 C4 H4 120.0
C3 C4 H4 120.0
C8BA C4BA C8AA 121.7(3)
C8BA C4BA H4BA 119.1
C8AA C4BA H4BA 119.1
C7BA C5BA C8BA 119.1(3)
C7BA C5BA H5BA 120.4
C8BA C5BA H5BA 120.4
C5BA C7BA C2BA 121.1(3)
C5BA C7BA H7BA 119.4
C2BA C7BA H7BA 119.4
C4BA C8BA C5BA 119.9(3)
C4BA C8BA H8BA 120.0
C5BA C8BA H8BA 120.0
S3 C9BA H9B1 109.5
S3 C9BA H9B2 109.5
H9B1 C9BA H9B2 109.5
S3 C9BA H9B3 109.5
H9B1 C9BA H9B3 109.5
H9B2 C9BA H9B3 109.5

loop_
_geom_bond_atom_site_label_1
_geom_bond_atom_site_label_2
_geom_bond_distance
S1 C3CA 1.743(2)
S1 S2 2.1124(11)
S2 C5AA 1.717(3)
S3 C5AA 1.738(3)
S3 C9BA 1.782(3)
O1 C1AA 1.257(3)
C3CA C4AA 1.378(4)
C3CA C8 1.424(3)
C8 C5AA 1.361(3)
C8 C7 1.513(3)
C1AA C4AA 1.410(3)
C1AA C8AA 1.486(4)
O2 C7 1.208(3)
C7 C1 1.478(3)
C4AA H1 0.87(3)
C1 C2 1.384(3)
C1 C6 1.394(3)
C2 C3 1.384(4)
C2 H2 0.9300
C8AA C4BA 1.374(4)
C8AA C2BA 1.385(4)
C6 C5 1.377(4)
C6 H6 0.9300
C5 C4 1.371(4)
C5 H5 0.9300
C3 C4 1.376(4)
C3 H3 0.9300
C2BA C7BA 1.383(4)
C2BA H2BA 0.9300
C4 H4 0.9300
C4BA C8BA 1.375(4)
C4BA H4BA 0.9300
C5BA C7BA 1.362(5)
C5BA C8BA 1.374(4)
C5BA H5BA 0.9300
C7BA H7BA 0.9300
C8BA H8BA 0.9300
C9BA H9B1 0.9600
C9BA H9B2 0.9600
C9BA H9B3 0.9600
